data_4105101
loop_
_publ_author_name
'Evan R. King'
'Theodore A. Betley'

_publ_contact_author_address
;Department of Chemistry and Chemical Biology
Harvard University
Mallinckrodt 306E
12 Oxford Street
Cambridge, MA 02139
;
_publ_contact_author_email betley@chemistry.harvard.edu
_publ_contact_author_name 'Professor Theodore A. Betley'
_publ_contact_author_phone 617-496-9944
_publ_section_title
;
 Unusual Electronic Structure of First Row Transition Metal Complexes
 Featuring Redox-Active Dipyrromethane Ligands
;
_journal_name_full 'Journal of the American Chemical Society'
_journal_page_first 14374
_journal_page_last 14380
_journal_paper_doi 10.1021/ja903997a
_journal_volume 131
_journal_year 2009
_chemical_compound_source 'chemical synthesis'
_chemical_formula_moiety 'C29 H30 N2'
_chemical_formula_sum 'C29 H30 N2'
_chemical_formula_weight 406.55
_chemical_name_common (dmpm)-2H
_chemical_name_systematic 2,5-Dimesityl-7,7-dimethyl-7H-1,6-diazacyclopenta[a]pentalene
_space_group_IT_number 14
_symmetry_cell_setting monoclinic
_symmetry_Int_Tables_number 14
_symmetry_space_group_name_Hall '-P 2ybc'
_symmetry_space_group_name_H-M 'P 1 21/c 1'
_atom_sites_solution_hydrogens geom
_atom_sites_solution_primary direct
_atom_sites_solution_secondary difmap
_audit_creation_method SHELXL-97
_cell_angle_alpha 90.00
_cell_angle_beta 103.20(3)
_cell_angle_gamma 90.00
_cell_formula_units_Z 4
_cell_length_a 14.389(3)
_cell_length_b 7.4555(10)
_cell_length_c 21.930(9)
_cell_measurement_reflns_used 9457
_cell_measurement_temperature 193(2)
_cell_measurement_theta_max 29.54
_cell_measurement_theta_min 2.64
_cell_volume 2290.4(11)
_computing_cell_refinement 'SAINT V7.34A (Bruker AXS, 2006)'
_computing_data_collection 'SMART V5.625 (Bruker AXS, 2001a)'
_computing_data_reduction
; 
SAINT V7.34A (Bruker AXS, 2006), SADABS (Bruker AXS, 2004) 
;
_computing_molecular_graphics 'SHELXTL v6.12 (Bruker AXS, 2001b)'
_computing_publication_material 'SHELXTL v6.12 (Bruker AXS, 2001b)'
_computing_structure_refinement 'SHELXL-97 (Sheldrick, 1997)'
_computing_structure_solution 'SHELXS-97 (Sheldrick, 1990)'
_diffrn_ambient_temperature 193(2)
_diffrn_detector_area_resol_mean 840
_diffrn_measured_fraction_theta_full 0.990
_diffrn_measured_fraction_theta_max 0.990
_diffrn_measurement_device_type 'Bruker Apex I CCD'
_diffrn_measurement_method 'phi 0.5% and omega 0.3% scans'
_diffrn_radiation_monochromator graphite
_diffrn_radiation_probe x-ray
_diffrn_radiation_type MoK\a
_diffrn_radiation_wavelength 0.71073
_diffrn_reflns_av_R_equivalents 0.0330
_diffrn_reflns_av_sigmaI/netI 0.0202
_diffrn_reflns_limit_h_max 19
_diffrn_reflns_limit_h_min -19
_diffrn_reflns_limit_k_max 9
_diffrn_reflns_limit_k_min -9
_diffrn_reflns_limit_l_max 29
_diffrn_reflns_limit_l_min -29
_diffrn_reflns_number 44213
_diffrn_reflns_theta_full 28.77
_diffrn_reflns_theta_max 28.77
_diffrn_reflns_theta_min 1.45
_diffrn_source 'fine-focus sealed tube'
_diffrn_standards_decay_% 0
_diffrn_standards_number 0
_exptl_absorpt_coefficient_mu 0.068
_exptl_absorpt_correction_T_max 0.9912
_exptl_absorpt_correction_T_min 0.9569
_exptl_absorpt_correction_type multi-scan
_exptl_absorpt_process_details 'SADABS (Bruker AXS, 2004)'
_exptl_crystal_colour 'translucent light orange'
_exptl_crystal_density_diffrn 1.179
_exptl_crystal_description 'hexagonal prism'
_exptl_crystal_F_000 872
_exptl_crystal_recrystallization_method 'diethyl ether'
_exptl_crystal_size_max 0.65
_exptl_crystal_size_mid 0.25
_exptl_crystal_size_min 0.13
_refine_diff_density_max 0.369
_refine_diff_density_min -0.177
_refine_diff_density_rms 0.048
_refine_ls_extinction_method none
_refine_ls_goodness_of_fit_ref 1.017
_refine_ls_hydrogen_treatment constr
_refine_ls_matrix_type full
_refine_ls_number_parameters 288
_refine_ls_number_reflns 5890
_refine_ls_number_restraints 0
_refine_ls_restrained_S_all 1.017
_refine_ls_R_factor_all 0.0683
_refine_ls_R_factor_gt 0.0524
_refine_ls_shift/su_max 0.000
_refine_ls_shift/su_mean 0.000
_refine_ls_structure_factor_coef Fsqd
_refine_ls_weighting_details 'calc w=1/[\s^2^(Fo^2^)+(0.0844P)^2^+0.5764P] where P=(Fo^2^+2Fc^2^)/3'
_refine_ls_weighting_scheme calc
_refine_ls_wR_factor_gt 0.1370
_refine_ls_wR_factor_ref 0.1528
_reflns_number_gt 4546
_reflns_number_total 5890
_reflns_threshold_expression >2sigma(I)
_cod_data_source_file ja903997a_si_001_8.cif
_cod_data_source_block compound10-erk009
_cod_original_sg_symbol_H-M 'P 21/c'
_cod_database_code 4105101

loop_
_symmetry_equiv_pos_as_xyz
'x, y, z'
'-x, y+1/2, -z+1/2'
'-x, -y, -z'
'x, -y-1/2, z-1/2'

loop_
_atom_site_label
_atom_site_type_symbol
_atom_site_fract_x
_atom_site_fract_y
_atom_site_fract_z
_atom_site_U_iso_or_equiv
_atom_site_adp_type
_atom_site_occupancy
_atom_site_symmetry_multiplicity
_atom_site_calc_flag
_atom_site_refinement_flags
N1 N 0.24104(8) 0.76017(15) 0.20409(5) 0.0316(2) Uani 1 1 d .
N2 N 0.50026(7) 0.82399(14) 0.09847(5) 0.0293(2) Uani 1 1 d .
C1 C 0.34480(9) 0.89416(17) 0.13324(6) 0.0302(3) Uani 1 1 d .
C2 C 0.31550(9) 0.77110(17) 0.18115(6) 0.0293(3) Uani 1 1 d .
C3 C 0.38959(9) 0.63637(18) 0.20773(6) 0.0309(3) Uani 1 1 d .
C4 C 0.46153(9) 0.65087(17) 0.17680(6) 0.0294(3) Uani 1 1 d .
C5 C 0.43825(9) 0.80129(17) 0.13177(6) 0.0279(3) Uani 1 1 d .
C6 C 0.35137(10) 0.54304(19) 0.25357(6) 0.0341(3) Uani 1 1 d .
H6 H 0.3806 0.4486 0.2802 0.041 Uiso 1 1 calc R
C7 C 0.26396(9) 0.61833(18) 0.25091(6) 0.0297(3) Uani 1 1 d .
C8 C 0.54914(9) 0.58131(17) 0.16691(6) 0.0297(3) Uani 1 1 d .
H8 H 0.5853 0.4847 0.1885 0.036 Uiso 1 1 calc R
C9 C 0.57041(8) 0.68309(16) 0.11962(6) 0.0271(3) Uani 1 1 d .
C11 C 0.27568(10) 0.8902(2) 0.06912(6) 0.0383(3) Uani 1 1 d .
H11A H 0.3007 0.9652 0.0398 0.057 Uiso 1 1 calc R
H11B H 0.2134 0.9363 0.0728 0.057 Uiso 1 1 calc R
H11C H 0.2686 0.7666 0.0536 0.057 Uiso 1 1 calc R
C12 C 0.36029(11) 1.08716(19) 0.15834(7) 0.0391(3) Uani 1 1 d .
H12A H 0.3886 1.1594 0.1299 0.059 Uiso 1 1 calc R
H12B H 0.4033 1.0858 0.2000 0.059 Uiso 1 1 calc R
H12C H 0.2988 1.1392 0.1611 0.059 Uiso 1 1 calc R
C71 C 0.19326(9) 0.57929(17) 0.28846(6) 0.0293(3) Uani 1 1 d .
C72 C 0.10199(9) 0.51814(18) 0.25792(7) 0.0347(3) Uani 1 1 d .
C73 C 0.07900(12) 0.4766(3) 0.18895(7) 0.0485(4) Uani 1 1 d .
H73A H 0.0692 0.5888 0.1651 0.073 Uiso 1 1 calc R
H73B H 0.0208 0.4040 0.1783 0.073 Uiso 1 1 calc R
H73C H 0.1321 0.4100 0.1786 0.073 Uiso 1 1 calc R
C74 C 0.03443(10) 0.4859(2) 0.29282(7) 0.0390(3) Uani 1 1 d .
H74 H -0.0266 0.4417 0.2723 0.047 Uiso 1 1 calc R
C75 C 0.05394(10) 0.5168(2) 0.35692(7) 0.0399(3) Uani 1 1 d .
C76 C -0.02143(13) 0.4863(3) 0.39360(10) 0.0589(5) Uani 1 1 d .
H76A H 0.0037 0.4063 0.4290 0.088 Uiso 1 1 calc R
H76B H -0.0778 0.4314 0.3663 0.088 Uiso 1 1 calc R
H76C H -0.0392 0.6013 0.4093 0.088 Uiso 1 1 calc R
C77 C 0.14436(10) 0.5755(2) 0.38625(7) 0.0360(3) Uani 1 1 d .
H77 H 0.1584 0.5963 0.4301 0.043 Uiso 1 1 calc R
C78 C 0.21550(9) 0.60503(17) 0.35372(6) 0.0308(3) Uani 1 1 d .
C79 C 0.31256(10) 0.66313(19) 0.38944(7) 0.0356(3) Uani 1 1 d .
H79A H 0.3536 0.5576 0.4004 0.053 Uiso 1 1 calc R
H79B H 0.3068 0.7254 0.4278 0.053 Uiso 1 1 calc R
H79C H 0.3407 0.7443 0.3635 0.053 Uiso 1 1 calc R
C91 C 0.64918(9) 0.66100(16) 0.08805(6) 0.0285(3) Uani 1 1 d .
C92 C 0.63120(9) 0.66890(17) 0.02207(6) 0.0313(3) Uani 1 1 d .
C93 C 0.53513(10) 0.7137(2) -0.01922(6) 0.0361(3) Uani 1 1 d .
H93A H 0.5274 0.8443 -0.0221 0.054 Uiso 1 1 calc R
H93B H 0.4847 0.6619 -0.0013 0.054 Uiso 1 1 calc R
H93C H 0.5308 0.6640 -0.0612 0.054 Uiso 1 1 calc R
C94 C 0.70513(11) 0.6303(2) -0.00716(7) 0.0396(3) Uani 1 1 d .
H94 H 0.6922 0.6303 -0.0516 0.047 Uiso 1 1 calc R
C95 C 0.79681(11) 0.5917(2) 0.02624(8) 0.0456(4) Uani 1 1 d .
C96 C 0.87573(14) 0.5533(3) -0.00695(12) 0.0712(6) Uani 1 1 d .
H96A H 0.9131 0.4503 0.0128 0.107 Uiso 1 1 calc R
H96B H 0.9173 0.6585 -0.0041 0.107 Uiso 1 1 calc R
H96C H 0.8480 0.5261 -0.0511 0.107 Uiso 1 1 calc R
C97 C 0.81382(10) 0.5915(2) 0.09090(8) 0.0429(4) Uani 1 1 d .
H97 H 0.8769 0.5694 0.1144 0.052 Uiso 1 1 calc R
C98 C 0.74237(9) 0.62217(18) 0.12286(7) 0.0333(3) Uani 1 1 d .
C99 C 0.76892(10) 0.6144(2) 0.19324(7) 0.0406(3) Uani 1 1 d .
H99A H 0.7275 0.6953 0.2103 0.061 Uiso 1 1 calc R
H99B H 0.8356 0.6512 0.2082 0.061 Uiso 1 1 calc R
H99C H 0.7609 0.4915 0.2071 0.061 Uiso 1 1 calc R

loop_
_atom_site_aniso_label
_atom_site_aniso_U_11
_atom_site_aniso_U_22
_atom_site_aniso_U_33
_atom_site_aniso_U_23
_atom_site_aniso_U_13
_atom_site_aniso_U_12
N1 0.0292(5) 0.0357(6) 0.0313(5) 0.0054(4) 0.0098(4) 0.0050(4)
N2 0.0270(5) 0.0303(5) 0.0314(5) 0.0030(4) 0.0087(4) 0.0031(4)
C1 0.0292(6) 0.0339(6) 0.0295(6) 0.0057(5) 0.0110(5) 0.0067(5)
C2 0.0284(6) 0.0315(6) 0.0283(6) 0.0034(5) 0.0073(5) 0.0054(5)
C3 0.0292(6) 0.0339(6) 0.0306(6) 0.0050(5) 0.0086(5) 0.0057(5)
C4 0.0281(6) 0.0320(6) 0.0284(6) 0.0036(5) 0.0073(5) 0.0040(5)
C5 0.0273(6) 0.0292(6) 0.0274(6) 0.0023(5) 0.0066(5) 0.0031(5)
C6 0.0306(6) 0.0388(7) 0.0348(7) 0.0101(5) 0.0117(5) 0.0057(5)
C7 0.0279(6) 0.0333(6) 0.0290(6) 0.0024(5) 0.0087(5) -0.0002(5)
C8 0.0267(6) 0.0314(6) 0.0318(6) 0.0042(5) 0.0082(5) 0.0053(5)
C9 0.0238(6) 0.0279(6) 0.0291(6) -0.0006(4) 0.0049(5) 0.0011(4)
C11 0.0321(7) 0.0514(8) 0.0319(7) 0.0060(6) 0.0086(5) 0.0077(6)
C12 0.0483(8) 0.0342(7) 0.0384(7) 0.0044(6) 0.0173(6) 0.0065(6)
C71 0.0258(6) 0.0303(6) 0.0332(6) 0.0037(5) 0.0097(5) 0.0013(5)
C72 0.0284(6) 0.0371(7) 0.0378(7) 0.0037(5) 0.0060(5) 0.0021(5)
C73 0.0415(8) 0.0615(10) 0.0390(8) -0.0008(7) 0.0019(6) -0.0077(7)
C74 0.0242(6) 0.0436(8) 0.0490(8) 0.0047(6) 0.0080(6) -0.0020(5)
C75 0.0329(7) 0.0414(8) 0.0511(8) 0.0048(6) 0.0212(6) 0.0005(6)
C76 0.0435(9) 0.0752(13) 0.0673(12) 0.0030(9) 0.0323(9) -0.0085(8)
C77 0.0363(7) 0.0403(7) 0.0348(7) 0.0010(5) 0.0149(6) -0.0013(6)
C78 0.0288(6) 0.0296(6) 0.0354(7) 0.0023(5) 0.0103(5) 0.0004(5)
C79 0.0327(7) 0.0394(7) 0.0347(7) -0.0002(5) 0.0075(5) -0.0036(5)
C91 0.0247(6) 0.0265(6) 0.0359(6) 0.0028(5) 0.0099(5) 0.0007(4)
C92 0.0305(6) 0.0288(6) 0.0375(7) 0.0042(5) 0.0135(5) 0.0016(5)
C93 0.0369(7) 0.0419(7) 0.0309(6) 0.0029(5) 0.0106(5) 0.0040(6)
C94 0.0395(8) 0.0412(7) 0.0442(8) 0.0075(6) 0.0224(6) 0.0054(6)
C95 0.0350(8) 0.0450(8) 0.0648(10) 0.0087(7) 0.0278(7) 0.0057(6)
C96 0.0466(10) 0.0877(15) 0.0938(15) 0.0070(12) 0.0460(11) 0.0120(10)
C97 0.0244(6) 0.0408(8) 0.0647(10) 0.0070(7) 0.0125(6) 0.0034(5)
C98 0.0261(6) 0.0281(6) 0.0455(8) 0.0039(5) 0.0077(5) -0.0007(5)
C99 0.0306(7) 0.0405(8) 0.0460(8) 0.0027(6) -0.0014(6) 0.0005(6)

loop_
_atom_type_symbol
_atom_type_description
_atom_type_scat_dispersion_real
_atom_type_scat_dispersion_imag
_atom_type_scat_source
C C 0.0033 0.0016 'International Tables Vol C Tables 4.2.6.8 and 6.1.1.4'
H H 0.0000 0.0000 'International Tables Vol C Tables 4.2.6.8 and 6.1.1.4'
N N 0.0061 0.0033 'International Tables Vol C Tables 4.2.6.8 and 6.1.1.4'

loop_
_geom_angle_atom_site_label_1
_geom_angle_atom_site_label_2
_geom_angle_atom_site_label_3
_geom_angle
C2 N1 C7 104.29(10)
C5 N2 C9 104.14(10)
C5 C1 C2 97.22(10)
C5 C1 C11 111.42(11)
C2 C1 C11 113.49(11)
C5 C1 C12 112.16(11)
C2 C1 C12 110.89(11)
C11 C1 C12 111.01(11)
N1 C2 C3 113.04(11)
N1 C2 C1 133.93(11)
C3 C2 C1 113.03(11)
C4 C3 C6 147.54(12)
C4 C3 C2 108.03(11)
C6 C3 C2 104.37(11)
C3 C4 C8 147.61(12)
C3 C4 C5 108.03(11)
C8 C4 C5 104.32(11)
N2 C5 C4 113.41(11)
N2 C5 C1 133.15(11)
C4 C5 C1 113.41(11)
C7 C6 C3 105.54(12)
C7 C6 H6 127.2
C3 C6 H6 127.2
C6 C7 N1 112.70(11)
C6 C7 C71 129.78(12)
N1 C7 C71 117.51(11)
C9 C8 C4 105.73(11)
C9 C8 H8 127.1
C4 C8 H8 127.1
C8 C9 N2 112.37(10)
C8 C9 C91 128.57(11)
N2 C9 C91 118.99(11)
C1 C11 H11A 109.5
C1 C11 H11B 109.5
H11A C11 H11B 109.5
C1 C11 H11C 109.5
H11A C11 H11C 109.5
H11B C11 H11C 109.5
C1 C12 H12A 109.5
C1 C12 H12B 109.5
H12A C12 H12B 109.5
C1 C12 H12C 109.5
H12A C12 H12C 109.5
H12B C12 H12C 109.5
C78 C71 C72 119.96(12)
C78 C71 C7 121.00(12)
C72 C71 C7 119.04(12)
C74 C72 C71 119.24(13)
C74 C72 C73 119.84(13)
C71 C72 C73 120.81(13)
C72 C73 H73A 109.5
C72 C73 H73B 109.5
H73A C73 H73B 109.5
C72 C73 H73C 109.5
H73A C73 H73C 109.5
H73B C73 H73C 109.5
C75 C74 C72 121.62(13)
C75 C74 H74 119.2
C72 C74 H74 119.2
C77 C75 C74 118.30(13)
C77 C75 C76 120.94(15)
C74 C75 C76 120.76(15)
C75 C76 H76A 109.5
C75 C76 H76B 109.5
H76A C76 H76B 109.5
C75 C76 H76C 109.5
H76A C76 H76C 109.5
H76B C76 H76C 109.5
C75 C77 C78 122.35(13)
C75 C77 H77 118.8
C78 C77 H77 118.8
C77 C78 C71 118.47(12)
C77 C78 C79 118.93(12)
C71 C78 C79 122.61(12)
C78 C79 H79A 109.5
C78 C79 H79B 109.5
H79A C79 H79B 109.5
C78 C79 H79C 109.5
H79A C79 H79C 109.5
H79B C79 H79C 109.5
C92 C91 C98 119.42(12)
C92 C91 C9 119.92(12)
C98 C91 C9 120.57(12)
C94 C92 C91 118.89(13)
C94 C92 C93 117.51(13)
C91 C92 C93 123.59(12)
C92 C93 H93A 109.5
C92 C93 H93B 109.5
H93A C93 H93B 109.5
C92 C93 H93C 109.5
H93A C93 H93C 109.5
H93B C93 H93C 109.5
C95 C94 C92 122.36(15)
C95 C94 H94 118.8
C92 C94 H94 118.8
C97 C95 C94 117.83(13)
C97 C95 C96 121.18(16)
C94 C95 C96 120.99(17)
C95 C96 H96A 109.5
C95 C96 H96B 109.5
H96A C96 H96B 109.5
C95 C96 H96C 109.5
H96A C96 H96C 109.5
H96B C96 H96C 109.5
C95 C97 C98 122.62(14)
C95 C97 H97 118.7
C98 C97 H97 118.7
C97 C98 C91 118.79(13)
C97 C98 C99 117.88(13)
C91 C98 C99 123.33(12)
C98 C99 H99A 109.5
C98 C99 H99B 109.5
H99A C99 H99B 109.5
C98 C99 H99C 109.5
H99A C99 H99C 109.5
H99B C99 H99C 109.5

loop_
_geom_bond_atom_site_label_1
_geom_bond_atom_site_label_2
_geom_bond_distance
N1 C2 1.2859(16)
N1 C7 1.4583(17)
N2 C5 1.2867(16)
N2 C9 1.4572(16)
C1 C5 1.5194(17)
C1 C2 1.5249(18)
C1 C11 1.526(2)
C1 C12 1.538(2)
C2 C3 1.4838(17)
C3 C4 1.3654(18)
C3 C6 1.4316(18)
C4 C8 1.4247(17)
C4 C5 1.4812(17)
C6 C7 1.3663(18)
C6 H6 0.9500
C7 C71 1.4766(17)
C8 C9 1.3748(18)
C8 H8 0.9500
C9 C91 1.4660(17)
C11 H11A 0.9800
C11 H11B 0.9800
C11 H11C 0.9800
C12 H12A 0.9800
C12 H12B 0.9800
C12 H12C 0.9800
C71 C78 1.4065(19)
C71 C72 1.4070(19)
C72 C74 1.3887(19)
C72 C73 1.505(2)
C73 H73A 0.9800
C73 H73B 0.9800
C73 H73C 0.9800
C74 C75 1.388(2)
C74 H74 0.9500
C75 C77 1.384(2)
C75 C76 1.508(2)
C76 H76A 0.9800
C76 H76B 0.9800
C76 H76C 0.9800
C77 C78 1.3922(18)
C77 H77 0.9500
C78 C79 1.5007(19)
C79 H79A 0.9800
C79 H79B 0.9800
C79 H79C 0.9800
C91 C92 1.412(2)
C91 C98 1.4132(18)
C92 C94 1.3917(18)
C92 C93 1.507(2)
C93 H93A 0.9800
C93 H93B 0.9800
C93 H93C 0.9800
C94 C95 1.385(2)
C94 H94 0.9500
C95 C97 1.383(2)
C95 C96 1.510(2)
C96 H96A 0.9800
C96 H96B 0.9800
C96 H96C 0.9800
C97 C98 1.389(2)
C97 H97 0.9500
C98 C99 1.504(2)
C99 H99A 0.9800
C99 H99B 0.9800
C99 H99C 0.9800
